data_4338213
loop_
_publ_author_name
'Das, Sourav'
'Hossain, Sakiat'
'Dey, Atanu'
'Biswas, Sourav'
'Sutter, Jean-Pascal'
'Chandrasekhar, Vadapalli'

_publ_section_title
;
 Molecular Magnets Based on Homometallic Hexanuclear Lanthanide(III)
 Complexes.
;
_journal_issue 10
_journal_name_full 'Inorganic chemistry'
_journal_page_first 5020
_journal_page_last 5028
_journal_paper_doi 10.1021/ic500052v
_journal_volume 53
_journal_year 2014
_chemical_formula_moiety 'C62 H72 N12 O28 Tb6, 4(C H4 O), 4(Cl), 6(O), 4(H2 O)'
_chemical_formula_sum 'C66 H96 Cl4 N12 O42 Tb6'
_chemical_formula_weight 2824.87
_chemical_name_systematic
; 
 ? 
;
_space_group_IT_number 2
_symmetry_cell_setting triclinic
_symmetry_space_group_name_Hall '-P 1'
_symmetry_space_group_name_H-M 'P -1'
_atom_sites_solution_hydrogens geom
_atom_sites_solution_primary direct
_atom_sites_solution_secondary difmap
_audit_creation_method SHELXL-97
_cell_angle_alpha 67.649(5)
_cell_angle_beta 87.699(5)
_cell_angle_gamma 76.692(5)
_cell_formula_units_Z 1
_cell_length_a 12.063(5)
_cell_length_b 12.876(5)
_cell_length_c 16.830(5)
_cell_measurement_reflns_used 4572
_cell_measurement_temperature 100(2)
_cell_measurement_theta_max 27.97
_cell_measurement_theta_min 2.17
_cell_volume 2349.5(15)
_computing_cell_refinement 'Bruker SMART'
_computing_data_collection 'Bruker SMART'
_computing_data_reduction 'Bruker SAINT'
_computing_molecular_graphics 'Bruker SHELXTL'
_computing_publication_material 'Bruker SHELXTL'
_computing_structure_refinement 'Bruker SHELXTL'
_computing_structure_solution 'Bruker SHELXTL'
_diffrn_ambient_temperature 100(2)
_diffrn_measured_fraction_theta_full 0.975
_diffrn_measured_fraction_theta_max 0.975
_diffrn_radiation_monochromator graphite
_diffrn_radiation_source 'fine-focus sealed tube'
_diffrn_radiation_type MoK\a
_diffrn_radiation_wavelength 0.71069
_diffrn_reflns_av_R_equivalents 0.0246
_diffrn_reflns_av_sigmaI/netI 0.0513
_diffrn_reflns_limit_h_max 14
_diffrn_reflns_limit_h_min -14
_diffrn_reflns_limit_k_max 15
_diffrn_reflns_limit_k_min -15
_diffrn_reflns_limit_l_max 11
_diffrn_reflns_limit_l_min -20
_diffrn_reflns_number 12108
_diffrn_reflns_theta_full 25.02
_diffrn_reflns_theta_max 25.02
_diffrn_reflns_theta_min 4.08
_exptl_absorpt_coefficient_mu 4.662
_exptl_absorpt_correction_T_max 1
_exptl_absorpt_correction_T_min 0.531072
_exptl_absorpt_correction_type empirical
_exptl_absorpt_process_details Sadabs
_exptl_crystal_colour colourless
_exptl_crystal_density_diffrn 1.997
_exptl_crystal_density_method 'not measured'
_exptl_crystal_description block
_exptl_crystal_F_000 1370
_exptl_crystal_size_max 0.056
_exptl_crystal_size_mid 0.035
_exptl_crystal_size_min 0.027
_refine_diff_density_max 3.306
_refine_diff_density_min -2.344
_refine_diff_density_rms 0.279
_refine_ls_extinction_method none
_refine_ls_goodness_of_fit_ref 1.034
_refine_ls_hydrogen_treatment mixed
_refine_ls_matrix_type full
_refine_ls_number_parameters 601
_refine_ls_number_reflns 8098
_refine_ls_number_restraints 28
_refine_ls_restrained_S_all 2.311
_refine_ls_R_factor_all 0.0655
_refine_ls_R_factor_gt 0.0538
_refine_ls_shift/su_max 0.000
_refine_ls_shift/su_mean 0.000
_refine_ls_structure_factor_coef Fsqd
_refine_ls_weighting_details 'calc w=1/[\s^2^(Fo^2^)+(0.1087P)^2^+11.6959P] where P=(Fo^2^+2Fc^2^)/3'
_refine_ls_weighting_scheme calc
_refine_ls_wR_factor_gt 0.1471
_refine_ls_wR_factor_ref 0.1653
_reflns_number_gt 6721
_reflns_number_total 8098
_reflns_threshold_expression >2sigma(I)
_cod_data_source_file ic500052v_si_003.cif
_cod_data_source_block Tb6
_cod_depositor_comments
;
The following automatic conversions were performed:

'_symmetry_cell_setting' value 'Triclinic' changed to 'triclinic'
according to
/usr/data/users/saulius/crontab/automatic-downloads/rss-feeds/ACS/lib/dictionaries/cif_core.dic
dictionary named 'cif_core.dic' version 2.4.2 from
2011-04-26.

'_exptl_absorpt_correction_type' value 'Empirical'
changed to 'empirical' according to
/usr/data/users/saulius/crontab/automatic-downloads/rss-feeds/ACS/lib/dictionaries/cif_core.dic
dictionary named 'cif_core.dic' version 2.4.2 from 2011-04-26.

Automatic conversion script
Id: cif_fix_values 2281 2013-09-26 08:29:07Z andrius 

 Adding full bibliography for 4338211--4338214.cif.
;
_cod_original_sg_symbol_H-M 'P-1   '
_cod_database_code 4338213

loop_
_symmetry_equiv_pos_as_xyz
'x, y, z'
'-x, -y, -z'

loop_
_atom_site_label
_atom_site_type_symbol
_atom_site_fract_x
_atom_site_fract_y
_atom_site_fract_z
_atom_site_U_iso_or_equiv
_atom_site_adp_type
_atom_site_occupancy
_atom_site_symmetry_multiplicity
_atom_site_calc_flag
_atom_site_refinement_flags
Tb2 Tb 0.86847(8) 0.08303(8) 0.41472(6) 0.0174(3) Uani 1 1 d .
Tb1 Tb 0.86060(8) 0.06854(8) 0.65690(6) 0.0181(3) Uani 1 1 d D
Tb3 Tb 0.94634(8) 0.17707(8) 0.18321(6) 0.0176(3) Uani 1 1 d D
Cl1 Cl 0.6866(19) 0.5041(15) 0.2811(10) 0.154(8) Uani 1 1 d .
Cl2 Cl 0.1000(5) 0.2883(5) 0.4170(4) 0.0331(14) Uani 1 1 d .
N1 N 0.6537(15) 0.1565(15) 0.3921(11) 0.021(4) Uani 1 1 d .
N2 N 0.5941(17) 0.0641(18) 0.6125(12) 0.030(5) Uani 1 1 d .
N3 N 0.6661(15) 0.0271(17) 0.6861(12) 0.025(4) Uani 1 1 d .
N4 N 0.9541(18) 0.2338(16) 0.6492(11) 0.026(4) Uani 1 1 d .
N5 N 0.8267(16) 0.0727(15) 0.1333(12) 0.020(4) Uani 1 1 d .
N6 N 0.8448(17) -0.0479(17) 0.1796(12) 0.026(4) Uani 1 1 d .
O1 O 0.8008(12) 0.1818(13) 0.2717(9) 0.023(3) Uani 1 1 d .
O2 O 0.7616(12) 0.0563(13) 0.5427(9) 0.020(3) Uani 1 1 d .
O3 O 0.8602(13) -0.0750(13) 0.7964(9) 0.023(3) Uani 1 1 d .
O4 O 0.9487(13) -0.1642(14) 0.9514(9) 0.025(3) Uani 1 1 d .
O5 O 0.7664(16) 0.2650(14) 0.5609(12) 0.037(4) Uani 1 1 d D
H5 H 0.76(3) 0.265(14) 0.511(3) 0.055 Uiso 1 1 d D
O6 O 0.9637(13) -0.0165(12) 0.2672(10) 0.024(3) Uani 1 1 d .
O7 O 0.8225(13) 0.3103(13) 0.0801(10) 0.023(3) Uani 1 1 d .
O8 O 0.7145(14) 0.5247(14) -0.0105(10) 0.032(4) Uani 1 1 d .
O9 O 1.0261(12) 0.1176(11) 0.3307(9) 0.016(3) Uani 1 1 d D
O10 O 0.8459(14) 0.2865(13) 0.3945(10) 0.028(4) Uani 1 1 d .
H10A H 0.7904 0.3307 0.3567 0.042 Uiso 1 1 d R
H10B H 0.8304 0.2952 0.4430 0.042 Uiso 1 1 d R
O11 O 0.7921(13) -0.0762(14) 0.4221(10) 0.027(4) Uani 1 1 d .
H11A H 0.7535 -0.0996 0.4690 0.041 Uiso 1 1 d R
H11B H 0.7450 -0.0566 0.3772 0.041 Uiso 1 1 d R
O12 O 1.0224(12) -0.0853(12) 0.4672(9) 0.018(3) Uani 1 1 d D
O13 O 0.7644(16) 0.1719(15) 0.7476(12) 0.037(4) Uani 1 1 d D
H13 H 0.77(2) 0.233(13) 0.705(5) 0.055 Uiso 1 1 d D
O14 O 1.0239(19) 0.3401(18) 0.1535(13) 0.054(6) Uani 1 1 d .
H14A H 1.0718 0.3489 0.1099 0.080 Uiso 1 1 d R
H14B H 0.9691 0.4064 0.1382 0.080 Uiso 1 1 d R
O15 O 0.1800(17) 0.3909(17) 0.2320(12) 0.042(5) Uani 1 1 d .
H15 H 0.1664 0.3617 0.2828 0.063 Uiso 1 1 calc R
O16 O 0.3893(18) 0.276(2) 0.7556(18) 0.064(7) Uani 1 1 d D
H16 H 0.4535 0.2779 0.7382 0.095 Uiso 1 1 calc R
O17 O 0.598(3) 0.370(4) 0.6979(15) 0.25(4) Uani 1 1 d G
O18 O 0.6330(18) 0.867(3) 0.3551(18) 0.119(15) Uani 1 1 d G
O19 O 0.570(3) 0.387(3) 0.4644(18) 0.31(4) Uani 1 1 d GU
H19A H 0.5682 0.3304 0.5113 0.466 Uiso 1 1 d G
H19B H 0.6241 0.3662 0.4353 0.466 Uiso 1 1 d G
O20 O 0.828(3) 0.526(2) 0.1385(15) 0.178(18) Uani 1 1 d GU
H20A H 0.8722 0.5012 0.1835 0.268 Uiso 1 1 d G
H20B H 0.8243 0.5982 0.1117 0.268 Uiso 1 1 d G
O21 O 0.938(3) 0.534(3) 0.0306(17) 0.151(17) Uani 1 1 d G
C1 C 0.6868(19) 0.227(2) 0.2399(16) 0.031(6) Uani 1 1 d .
H1 H 0.6641 0.2663 0.1820 0.037 Uiso 1 1 calc R
C2 C 0.605(2) 0.204(2) 0.3126(15) 0.028(5) Uani 1 1 d .
C3 C 0.4885(19) 0.230(2) 0.2981(17) 0.036(6) Uani 1 1 d .
H3 H 0.4565 0.2697 0.2423 0.044 Uiso 1 1 calc R
C4 C 0.420(2) 0.200(2) 0.3650(17) 0.033(6) Uani 1 1 d .
H4 H 0.3421 0.2136 0.3553 0.040 Uiso 1 1 calc R
C5 C 0.4689(19) 0.147(2) 0.4481(17) 0.032(6) Uani 1 1 d .
H5A H 0.4245 0.1242 0.4953 0.039 Uiso 1 1 calc R
C6 C 0.5873(18) 0.1289(18) 0.4582(14) 0.020(5) Uani 1 1 d .
C7 C 0.6507(17) 0.0786(19) 0.5431(14) 0.021(5) Uani 1 1 d .
C8 C 0.6135(19) -0.009(2) 0.7576(15) 0.026(5) Uani 1 1 d .
H8 H 0.5360 -0.0057 0.7536 0.032 Uiso 1 1 calc R
C9 C 0.669(2) -0.055(2) 0.8424(14) 0.027(5) Uani 1 1 d .
C10 C 0.598(2) -0.066(2) 0.9125(16) 0.027(5) Uani 1 1 d .
H10 H 0.5192 -0.0410 0.9020 0.032 Uiso 1 1 calc R
C11 C 0.643(2) -0.115(2) 0.9971(15) 0.031(6) Uani 1 1 d .
H11 H 0.5951 -0.1267 1.0430 0.038 Uiso 1 1 calc R
C12 C 0.760(2) -0.144(2) 1.0109(16) 0.030(5) Uani 1 1 d .
H12 H 0.7912 -0.1725 1.0669 0.036 Uiso 1 1 calc R
C13 C 0.8313(18) -0.134(2) 0.9450(15) 0.025(5) Uani 1 1 d .
C14 C 0.7861(19) -0.0872(19) 0.8578(14) 0.022(5) Uani 1 1 d .
C15 C 1.000(2) -0.209(3) 1.0382(16) 0.042(7) Uani 1 1 d .
H15A H 0.9759 -0.2778 1.0726 0.064 Uiso 1 1 calc R
H15B H 0.9759 -0.1518 1.0631 0.064 Uiso 1 1 calc R
H15C H 1.0815 -0.2259 1.0362 0.064 Uiso 1 1 calc R
C16 C 0.795(3) 0.369(2) 0.5553(18) 0.044(7) Uani 1 1 d D
H16A H 0.7365 0.4112 0.5803 0.053 Uiso 1 1 calc R
H16B H 0.7989 0.4182 0.4954 0.053 Uiso 1 1 calc R
C17 C 0.908(2) 0.344(2) 0.6017(17) 0.034(6) Uani 1 1 d .
C18 C 0.957(3) 0.432(2) 0.6006(16) 0.041(7) Uani 1 1 d .
H18 H 0.9227 0.5084 0.5672 0.049 Uiso 1 1 calc R
C19 C 1.058(3) 0.405(2) 0.6502(18) 0.040(7) Uani 1 1 d .
H19 H 1.0937 0.4619 0.6483 0.047 Uiso 1 1 calc R
C20 C 1.101(2) 0.292(2) 0.7013(17) 0.035(6) Uani 1 1 d .
H20 H 1.1664 0.2718 0.7368 0.042 Uiso 1 1 calc R
C21 C 1.049(2) 0.2082(18) 0.7000(15) 0.024(5) Uani 1 1 d .
C22 C 0.9149(19) -0.083(2) 0.2462(15) 0.024(5) Uani 1 1 d .
C23 C 0.7447(19) 0.112(2) 0.0751(14) 0.022(5) Uani 1 1 d .
H23 H 0.7126 0.0576 0.0661 0.027 Uiso 1 1 calc R
C24 C 0.6989(18) 0.231(2) 0.0230(14) 0.023(5) Uani 1 1 d .
C25 C 0.6060(18) 0.255(2) -0.0381(14) 0.026(5) Uani 1 1 d .
H25 H 0.5836 0.1939 -0.0437 0.031 Uiso 1 1 calc R
C26 C 0.551(2) 0.363(2) -0.0867(16) 0.031(6) Uani 1 1 d .
H26 H 0.4913 0.3765 -0.1253 0.038 Uiso 1 1 calc R
C27 C 0.587(2) 0.459(2) -0.0779(15) 0.029(5) Uani 1 1 d .
H27 H 0.5488 0.5348 -0.1103 0.035 Uiso 1 1 calc R
C28 C 0.676(2) 0.438(2) -0.0221(15) 0.025(5) Uani 1 1 d .
C29 C 0.735(2) 0.324(2) 0.0300(14) 0.028(5) Uani 1 1 d .
C30 C 0.666(2) 0.6416(19) -0.0667(16) 0.029(5) Uani 1 1 d .
H30A H 0.6878 0.6527 -0.1244 0.044 Uiso 1 1 calc R
H30B H 0.6938 0.6934 -0.0482 0.044 Uiso 1 1 calc R
H30C H 0.5846 0.6568 -0.0652 0.044 Uiso 1 1 calc R
C31 C 0.810(2) 0.175(2) 0.8218(18) 0.040(7) Uani 1 1 d D
H31A H 0.8469 0.2386 0.8058 0.060 Uiso 1 1 calc R
H31B H 0.8654 0.1042 0.8510 0.060 Uiso 1 1 calc R
H31C H 0.7504 0.1849 0.8594 0.060 Uiso 1 1 calc R
C32 C 0.375(5) 0.141(4) 0.793(3) 0.13(2) Uani 1 1 d DU
H32A H 0.3612 0.1200 0.7464 0.196 Uiso 1 1 calc R
H32B H 0.3113 0.1345 0.8300 0.196 Uiso 1 1 calc R
H32C H 0.4430 0.0904 0.8260 0.196 Uiso 1 1 calc R
C33 C 0.158(4) 0.512(3) 0.206(2) 0.073(12) Uani 1 1 d .
H33A H 0.1838 0.5456 0.1494 0.109 Uiso 1 1 calc R
H33B H 0.1971 0.5309 0.2456 0.109 Uiso 1 1 calc R
H33C H 0.0772 0.5429 0.2059 0.109 Uiso 1 1 calc R
H9W H 1.041(10) 0.173(7) 0.341(3) 2(7) Uiso 1 1 d D
H12W H 0.99(9) -0.14(10) 0.46(8) 0.6(11) Uiso 1 1 d D

loop_
_atom_site_aniso_label
_atom_site_aniso_U_11
_atom_site_aniso_U_22
_atom_site_aniso_U_33
_atom_site_aniso_U_23
_atom_site_aniso_U_13
_atom_site_aniso_U_12
Tb2 0.0166(6) 0.0181(6) 0.0138(6) -0.0040(4) -0.0037(4) 0.0006(4)
Tb1 0.0203(6) 0.0171(6) 0.0139(6) -0.0056(4) -0.0006(4) 0.0010(4)
Tb3 0.0205(6) 0.0172(6) 0.0132(6) -0.0046(4) -0.0037(4) -0.0020(4)
Cl1 0.22(2) 0.128(13) 0.096(10) 0.002(9) -0.065(12) -0.073(13)
Cl2 0.042(3) 0.020(3) 0.035(3) -0.006(3) -0.003(3) -0.009(2)
N1 0.024(10) 0.018(9) 0.015(9) -0.006(8) -0.004(8) 0.006(7)
N2 0.029(11) 0.034(11) 0.016(10) 0.000(9) 0.000(8) -0.004(9)
N3 0.018(9) 0.034(11) 0.019(10) -0.007(9) -0.003(8) -0.002(8)
N4 0.047(12) 0.023(10) 0.006(9) -0.003(8) 0.003(9) -0.008(9)
N5 0.026(10) 0.021(10) 0.019(10) -0.013(8) 0.000(8) -0.004(8)
N6 0.032(11) 0.030(11) 0.023(11) -0.014(9) 0.008(9) -0.012(9)
O1 0.020(8) 0.029(9) 0.015(8) -0.008(7) -0.010(6) 0.006(6)
O2 0.018(8) 0.023(8) 0.016(8) -0.007(7) -0.002(6) 0.002(6)
O3 0.027(8) 0.027(8) 0.008(7) -0.003(6) 0.005(6) -0.004(7)
O4 0.023(8) 0.038(9) 0.012(8) -0.008(7) -0.003(6) -0.006(7)
O5 0.044(11) 0.024(9) 0.037(11) -0.012(8) 0.007(9) 0.002(8)
O6 0.024(8) 0.017(8) 0.032(9) -0.009(7) -0.002(7) -0.007(6)
O7 0.025(8) 0.023(8) 0.017(8) -0.003(7) -0.008(6) -0.003(6)
O8 0.033(9) 0.027(9) 0.022(9) 0.003(7) -0.012(7) 0.000(7)
O9 0.022(7) 0.012(7) 0.013(7) -0.005(6) -0.005(6) 0.003(6)
O10 0.036(9) 0.021(8) 0.022(9) -0.006(7) -0.009(7) 0.003(7)
O11 0.026(8) 0.032(9) 0.018(8) -0.004(7) -0.005(7) -0.006(7)
O12 0.022(8) 0.017(7) 0.014(7) -0.008(6) -0.001(6) 0.003(6)
O13 0.053(11) 0.028(9) 0.033(10) -0.018(8) 0.013(9) -0.009(8)
O14 0.063(14) 0.042(12) 0.039(12) 0.017(10) -0.023(10) -0.033(10)
O15 0.038(11) 0.048(12) 0.035(11) -0.010(9) -0.008(9) -0.010(9)
O16 0.042(12) 0.065(15) 0.10(2) -0.054(15) 0.000(13) -0.013(11)
O17 0.10(4) 0.47(12) 0.10(4) -0.09(5) 0.00(3) 0.02(5)
O18 0.020(11) 0.25(4) 0.15(3) -0.16(3) -0.021(15) 0.013(17)
O19 0.33(6) 0.29(5) 0.32(6) -0.10(4) -0.04(4) -0.11(4)
O20 0.16(3) 0.12(3) 0.23(4) -0.04(3) -0.09(3) -0.02(2)
O21 0.24(5) 0.10(3) 0.13(3) -0.07(3) 0.03(3) -0.02(3)
C1 0.020(12) 0.045(15) 0.019(12) -0.009(11) -0.007(10) 0.003(10)
C2 0.027(12) 0.028(13) 0.020(12) -0.003(10) -0.005(10) 0.000(10)
C3 0.010(11) 0.053(17) 0.027(13) 0.001(12) -0.009(10) 0.003(10)
C4 0.015(11) 0.043(15) 0.038(15) -0.014(12) -0.006(10) 0.001(10)
C5 0.017(11) 0.038(14) 0.033(14) -0.004(12) -0.008(10) -0.007(10)
C6 0.021(11) 0.019(11) 0.021(12) -0.013(10) -0.001(9) 0.005(8)
C7 0.014(10) 0.026(12) 0.014(11) 0.002(9) -0.005(8) -0.003(9)
C8 0.017(11) 0.032(13) 0.023(12) -0.008(11) -0.006(9) 0.005(9)
C9 0.031(13) 0.029(13) 0.015(11) -0.005(10) 0.007(10) -0.005(10)
C10 0.025(12) 0.026(12) 0.032(14) -0.015(11) 0.008(10) -0.006(9)
C11 0.038(14) 0.039(14) 0.017(12) -0.009(11) 0.011(10) -0.015(11)
C12 0.033(13) 0.040(14) 0.026(13) -0.023(12) 0.005(11) -0.008(11)
C13 0.018(11) 0.032(13) 0.023(12) -0.008(10) -0.005(9) -0.005(9)
C14 0.030(12) 0.023(11) 0.022(12) -0.015(10) 0.006(10) -0.010(9)
C15 0.042(16) 0.059(19) 0.018(13) -0.010(13) 0.001(11) -0.002(13)
C16 0.08(2) 0.023(13) 0.035(16) -0.020(12) -0.010(14) 0.003(13)
C17 0.046(15) 0.016(12) 0.035(15) -0.011(11) -0.005(12) 0.006(10)
C18 0.07(2) 0.017(12) 0.022(13) -0.007(11) 0.011(14) 0.002(12)
C19 0.068(19) 0.022(13) 0.040(16) -0.024(12) 0.015(15) -0.015(13)
C20 0.038(15) 0.033(14) 0.036(15) -0.014(12) 0.002(12) -0.013(11)
C21 0.038(13) 0.015(11) 0.023(12) -0.012(10) 0.006(10) -0.004(9)
C22 0.023(11) 0.025(12) 0.021(12) -0.007(10) 0.001(10) -0.002(9)
C23 0.026(12) 0.037(13) 0.016(11) -0.021(10) 0.005(9) -0.012(10)
C24 0.019(11) 0.034(13) 0.015(11) -0.009(10) 0.002(9) -0.005(9)
C25 0.015(11) 0.050(15) 0.018(11) -0.017(11) 0.005(9) -0.010(10)
C26 0.016(11) 0.053(17) 0.027(13) -0.016(13) 0.003(10) -0.010(11)
C27 0.027(12) 0.034(14) 0.018(12) -0.005(11) -0.001(10) 0.002(10)
C28 0.029(12) 0.025(12) 0.023(12) -0.012(10) 0.001(10) -0.003(10)
C29 0.029(13) 0.040(14) 0.012(11) -0.005(10) 0.004(10) -0.014(10)
C30 0.032(13) 0.020(12) 0.028(13) -0.005(10) -0.007(11) 0.000(10)
C31 0.056(18) 0.038(15) 0.042(16) -0.031(14) 0.016(14) -0.015(13)
C32 0.14(4) 0.14(4) 0.11(3) -0.07(3) -0.01(3) -0.01(3)
C33 0.12(3) 0.036(18) 0.08(3) -0.032(19) 0.05(2) -0.04(2)

loop_
_atom_type_symbol
_atom_type_description
_atom_type_scat_dispersion_real
_atom_type_scat_dispersion_imag
_atom_type_scat_source
C C 0.0033 0.0016 'International Tables Vol C Tables 4.2.6.8 and 6.1.1.4'
H H 0.0000 0.0000 'International Tables Vol C Tables 4.2.6.8 and 6.1.1.4'
N N 0.0061 0.0033 'International Tables Vol C Tables 4.2.6.8 and 6.1.1.4'
O O 0.0106 0.0060 'International Tables Vol C Tables 4.2.6.8 and 6.1.1.4'
Cl Cl 0.1484 0.1585 'International Tables Vol C Tables 4.2.6.8 and 6.1.1.4'
Tb Tb -0.1723 4.1537 'International Tables Vol C Tables 4.2.6.8 and 6.1.1.4'

loop_
_geom_angle_atom_site_label_1
_geom_angle_atom_site_label_2
_geom_angle_atom_site_label_3
_geom_angle
_geom_angle_site_symmetry_1
_geom_angle_site_symmetry_3
O1 Tb2 O9 72.3(5) . .
O1 Tb2 O11 90.2(5) . .
O9 Tb2 O11 118.1(5) . .
O1 Tb2 O12 125.5(5) . .
O9 Tb2 O12 70.9(5) . .
O11 Tb2 O12 73.7(5) . .
O1 Tb2 O2 128.1(5) . .
O9 Tb2 O2 155.2(5) . .
O11 Tb2 O2 79.4(5) . .
O12 Tb2 O2 100.2(5) . .
O1 Tb2 O12 145.7(5) . 2_756
O9 Tb2 O12 87.5(5) . 2_756
O11 Tb2 O12 124.0(5) . 2_756
O12 Tb2 O12 69.4(5) . 2_756
O2 Tb2 O12 67.7(5) . 2_756
O1 Tb2 O10 77.1(5) . .
O9 Tb2 O10 82.3(5) . .
O11 Tb2 O10 151.7(5) . .
O12 Tb2 O10 134.0(5) . .
O2 Tb2 O10 88.6(5) . .
O12 Tb2 O10 72.8(5) 2_756 .
O1 Tb2 N1 64.8(5) . .
O9 Tb2 N1 135.9(5) . .
O11 Tb2 N1 73.1(6) . .
O12 Tb2 N1 145.2(5) . .
O2 Tb2 N1 63.4(5) . .
O12 Tb2 N1 123.2(5) 2_756 .
O10 Tb2 N1 78.7(6) . .
O1 Tb2 Tb1 90.0(4) . 2_756
O9 Tb2 Tb1 37.4(3) . 2_756
O11 Tb2 Tb1 86.1(4) . 2_756
O12 Tb2 Tb1 38.5(3) . 2_756
O2 Tb2 Tb1 138.8(3) . 2_756
O12 Tb2 Tb1 90.1(3) 2_756 2_756
O10 Tb2 Tb1 118.6(4) . 2_756
N1 Tb2 Tb1 146.6(4) . 2_756
O1 Tb2 Tb2 149.0(4) . 2_756
O9 Tb2 Tb2 77.1(3) . 2_756
O11 Tb2 Tb2 100.0(4) . 2_756
O12 Tb2 Tb2 35.1(3) . 2_756
O2 Tb2 Tb2 82.8(3) . 2_756
O12 Tb2 Tb2 34.3(3) 2_756 2_756
O10 Tb2 Tb2 103.8(4) . 2_756
N1 Tb2 Tb2 146.2(4) . 2_756
Tb1 Tb2 Tb2 61.93(4) 2_756 2_756
O6 Tb1 O3 68.6(5) 2_756 .
O6 Tb1 O2 145.5(5) 2_756 .
O3 Tb1 O2 117.5(5) . .
O6 Tb1 O9 66.4(5) 2_756 2_756
O3 Tb1 O9 67.6(5) . 2_756
O2 Tb1 O9 84.2(5) . 2_756
O6 Tb1 O12 84.0(5) 2_756 2_756
O3 Tb1 O12 135.2(5) . 2_756
O2 Tb1 O12 68.3(5) . 2_756
O9 Tb1 O12 69.2(5) 2_756 2_756
O6 Tb1 O5 125.2(6) 2_756 .
O3 Tb1 O5 143.8(5) . .
O2 Tb1 O5 71.8(6) . .
O9 Tb1 O5 147.1(5) 2_756 .
O12 Tb1 O5 81.0(5) 2_756 .
O6 Tb1 O13 92.4(6) 2_756 .
O3 Tb1 O13 73.9(6) . .
O2 Tb1 O13 122.1(6) . .
O9 Tb1 O13 140.6(5) 2_756 .
O12 Tb1 O13 144.3(5) 2_756 .
O5 Tb1 O13 72.3(6) . .
O6 Tb1 N3 137.6(6) 2_756 .
O3 Tb1 N3 69.3(6) . .
O2 Tb1 N3 63.2(6) . .
O9 Tb1 N3 101.3(6) 2_756 .
O12 Tb1 N3 131.3(6) 2_756 .
O5 Tb1 N3 87.9(6) . .
O13 Tb1 N3 71.7(6) . .
O6 Tb1 N4 62.7(6) 2_756 .
O3 Tb1 N4 115.3(6) . .
O2 Tb1 N4 126.8(5) . .
O9 Tb1 N4 121.4(6) 2_756 .
O12 Tb1 N4 78.4(5) 2_756 .
O5 Tb1 N4 62.7(6) . .
O13 Tb1 N4 68.5(6) . .
N3 Tb1 N4 136.0(6) . .
O6 Tb1 Tb3 38.2(4) 2_756 2_756
O3 Tb1 Tb3 39.6(4) . 2_756
O2 Tb1 Tb3 123.9(3) . 2_756
O9 Tb1 Tb3 42.1(3) 2_756 2_756
O12 Tb1 Tb3 98.0(3) 2_756 2_756
O5 Tb1 Tb3 162.9(5) . 2_756
O13 Tb1 Tb3 100.8(4) . 2_756
N3 Tb1 Tb3 105.0(4) . 2_756
N4 Tb1 Tb3 100.3(4) . 2_756
O6 Tb1 Tb2 58.5(4) 2_756 2_756
O3 Tb1 Tb2 97.7(4) . 2_756
O2 Tb1 Tb2 87.2(3) . 2_756
O9 Tb1 Tb2 36.3(3) 2_756 2_756
O12 Tb1 Tb2 37.7(3) 2_756 2_756
O5 Tb1 Tb2 118.2(4) . 2_756
O13 Tb1 Tb2 150.3(5) . 2_756
N3 Tb1 Tb2 132.9(5) . 2_756
N4 Tb1 Tb2 91.0(4) . 2_756
Tb3 Tb1 Tb2 60.63(3) 2_756 2_756
O7 Tb3 O1 85.6(5) . .
O7 Tb3 O6 134.9(5) . .
O1 Tb3 O6 77.5(5) . .
O7 Tb3 O3 140.4(5) . 2_756
O1 Tb3 O3 134.1(5) . 2_756
O6 Tb3 O3 69.1(5) . 2_756
O7 Tb3 O14 79.4(6) . .
O1 Tb3 O14 109.9(8) . .
O6 Tb3 O14 145.7(6) . .
O3 Tb3 O14 84.0(7) 2_756 .
O7 Tb3 O9 145.2(5) . .
O1 Tb3 O9 71.3(5) . .
O6 Tb3 O9 65.8(5) . .
O3 Tb3 O9 66.7(5) 2_756 .
O14 Tb3 O9 84.6(6) . .
O7 Tb3 N5 72.6(6) . .
O1 Tb3 N5 80.8(6) . .
O6 Tb3 N5 63.6(6) . .
O3 Tb3 N5 109.8(6) 2_756 .
O14 Tb3 N5 149.1(6) . .
O9 Tb3 N5 126.1(5) . .
O7 Tb3 O4 80.1(5) . 2_756
O1 Tb3 O4 157.9(5) . 2_756
O6 Tb3 O4 101.0(5) . 2_756
O3 Tb3 O4 62.5(5) 2_756 2_756
O14 Tb3 O4 83.8(7) . 2_756
O9 Tb3 O4 128.7(5) . 2_756
N5 Tb3 O4 79.0(5) . 2_756
O7 Tb3 Tb1 172.6(4) . 2_756
O1 Tb3 Tb1 95.2(4) . 2_756
O6 Tb3 Tb1 38.7(4) . 2_756
O3 Tb3 Tb1 39.7(3) 2_756 2_756
O14 Tb3 Tb1 107.2(5) . 2_756
O9 Tb3 Tb1 40.9(3) . 2_756
N5 Tb3 Tb1 100.2(4) . 2_756
O4 Tb3 Tb1 97.0(3) 2_756 2_756
C6 N1 C2 118.3(19) . .
C6 N1 Tb2 120.3(14) . .
C2 N1 Tb2 120.1(15) . .
C7 N2 N3 112.1(18) . .
C8 N3 N2 112.8(18) . .
C8 N3 Tb1 132.0(15) . .
N2 N3 Tb1 114.6(13) . .
C17 N4 C21 119(2) . .
C17 N4 Tb1 122.2(17) . .
C21 N4 Tb1 118.8(14) . .
C23 N5 N6 112.2(18) . .
C23 N5 Tb3 131.0(15) . .
N6 N5 Tb3 116.7(13) . .
C22 N6 N5 111.4(18) . .
C1 O1 Tb3 121.8(13) . .
C1 O1 Tb2 127.6(14) . .
Tb3 O1 Tb2 110.2(6) . .
C7 O2 Tb1 117.0(13) . .
C7 O2 Tb2 124.4(13) . .
Tb1 O2 Tb2 113.5(6) . .
C14 O3 Tb3 124.8(13) . 2_756
C14 O3 Tb1 133.1(14) . .
Tb3 O3 Tb1 100.7(5) 2_756 .
C13 O4 C15 115.4(18) . .
C13 O4 Tb3 117.6(13) . 2_756
C15 O4 Tb3 125.8(14) . 2_756
C16 O5 Tb1 126.1(16) . .
C22 O6 Tb3 123.2(14) . .
C22 O6 Tb1 127.3(14) . 2_756
Tb3 O6 Tb1 103.1(6) . 2_756
C29 O7 Tb3 142.7(15) . .
C28 O8 C30 117.6(18) . .
H9W O9 Tb2 102(7) . .
H9W O9 Tb1 132(9) . 2_756
Tb2 O9 Tb1 106.4(5) . 2_756
H9W O9 Tb3 113(5) . .
Tb2 O9 Tb3 102.9(5) . .
Tb1 O9 Tb3 97.0(5) 2_756 .
Tb2 O12 Tb2 110.6(5) . 2_756
Tb2 O12 Tb1 103.7(5) . 2_756
Tb2 O12 Tb1 110.3(6) 2_756 2_756
C31 O13 Tb1 127.3(16) . .
O1 C1 C2 111.3(19) . .
N1 C2 C3 122(2) . .
N1 C2 C1 115(2) . .
C3 C2 C1 123(2) . .
C4 C3 C2 120(2) . .
C3 C4 C5 119(2) . .
C4 C5 C6 117(2) . .
N1 C6 C5 123(2) . .
N1 C6 C7 113.4(19) . .
C5 C6 C7 124(2) . .
O2 C7 N2 124(2) . .
O2 C7 C6 116.9(18) . .
N2 C7 C6 119.2(19) . .
N3 C8 C9 124(2) . .
C14 C9 C10 119(2) . .
C14 C9 C8 124(2) . .
C10 C9 C8 117(2) . .
C11 C10 C9 121(2) . .
C12 C11 C10 118(2) . .
C13 C12 C11 122(2) . .
C12 C13 O4 127(2) . .
C12 C13 C14 120(2) . .
O4 C13 C14 112.7(19) . .
O3 C14 C9 124(2) . .
O3 C14 C13 117(2) . .
C9 C14 C13 119(2) . .
O5 C16 C17 111(2) . .
N4 C17 C18 122(3) . .
N4 C17 C16 117(2) . .
C18 C17 C16 121(2) . .
C17 C18 C19 119(2) . .
C20 C19 C18 118(2) . .
C19 C20 C21 120(3) . .
N4 C21 C20 122(2) . .
N4 C21 C22 112.3(19) . 2_756
C20 C21 C22 126(2) . 2_756
O6 C22 N6 125(2) . .
O6 C22 C21 116(2) . 2_756
N6 C22 C21 120(2) . 2_756
N5 C23 C24 126(2) . .
C29 C24 C23 125(2) . .
C29 C24 C25 119(2) . .
C23 C24 C25 116(2) . .
C26 C25 C24 122(2) . .
C25 C26 C27 119(2) . .
C28 C27 C26 120(2) . .
C27 C28 O8 123(2) . .
C27 C28 C29 123(2) . .
O8 C28 C29 114(2) . .
O7 C29 C24 123(2) . .
O7 C29 C28 119(2) . .
C24 C29 C28 118(2) . .

loop_
_geom_bond_atom_site_label_1
_geom_bond_atom_site_label_2
_geom_bond_distance
_geom_bond_site_symmetry_2
Tb2 O1 2.330(14) .
Tb2 O9 2.347(14) .
Tb2 O11 2.395(16) .
Tb2 O12 2.398(14) .
Tb2 O2 2.417(14) .
Tb2 O12 2.440(15) 2_756
Tb2 O10 2.461(15) .
Tb2 N1 2.536(18) .
Tb2 Tb1 3.8052(17) 2_756
Tb2 Tb2 3.978(2) 2_756
Tb1 O6 2.342(15) 2_756
Tb1 O3 2.373(14) .
Tb1 O2 2.376(15) .
Tb1 O9 2.406(13) 2_756
Tb1 O12 2.441(14) 2_756
Tb1 O5 2.453(17) .
Tb1 O13 2.477(17) .
Tb1 N3 2.513(19) .
Tb1 N4 2.59(2) .
Tb1 Tb3 3.6479(16) 2_756
Tb1 Tb2 3.8051(17) 2_756
Tb3 O7 2.225(14) .
Tb3 O1 2.261(15) .
Tb3 O6 2.315(15) .
Tb3 O3 2.366(15) 2_756
Tb3 O14 2.366(18) .
Tb3 O9 2.466(14) .
Tb3 N5 2.538(18) .
Tb3 O4 2.592(15) 2_756
Tb3 Tb1 3.6479(16) 2_756
N1 C6 1.33(3) .
N1 C2 1.34(3) .
N2 C7 1.30(3) .
N2 N3 1.40(3) .
N3 C8 1.31(3) .
N4 C17 1.33(3) .
N4 C21 1.36(3) .
N5 C23 1.29(3) .
N5 N6 1.41(3) .
N6 C22 1.30(3) .
O1 C1 1.40(3) .
O2 C7 1.30(2) .
O3 C14 1.33(3) .
O3 Tb3 2.366(15) 2_756
O4 C13 1.38(3) .
O4 C15 1.46(3) .
O4 Tb3 2.592(15) 2_756
O5 C16 1.43(3) .
O6 C22 1.29(3) .
O6 Tb1 2.342(15) 2_756
O7 C29 1.31(3) .
O8 C28 1.39(3) .
O8 C30 1.43(3) .
O9 H9W 0.85(5) .
O9 Tb1 2.406(13) 2_756
O12 Tb2 2.440(15) 2_756
O12 Tb1 2.441(14) 2_756
O13 C31 1.41(3) .
O15 C33 1.42(3) .
O16 C32 1.66(4) .
C1 C2 1.52(3) .
C2 C3 1.37(3) .
C3 C4 1.35(4) .
C4 C5 1.38(4) .
C5 C6 1.40(3) .
C6 C7 1.48(3) .
C8 C9 1.45(3) .
C9 C14 1.38(3) .
C9 C10 1.41(3) .
C10 C11 1.39(3) .
C11 C12 1.38(4) .
C12 C13 1.36(3) .
C13 C14 1.43(3) .
C16 C17 1.50(4) .
C17 C18 1.39(4) .
C18 C19 1.40(4) .
C19 C20 1.36(4) .
C20 C21 1.38(3) .
C21 C22 1.49(3) 2_756
C22 C21 1.49(3) 2_756
C23 C24 1.43(3) .
C24 C29 1.42(3) .
C24 C25 1.45(3) .
C25 C26 1.34(4) .
C26 C27 1.46(4) .
C27 C28 1.36(3) .
C28 C29 1.42(3) .
